data_2311568
loop_
_publ_author_name
'Ayd\?in, Abdullah'
'Soyer, Zeynep'
'Akkurt, Mehmet'
'B\"uy\"ukg\"ung\"or, Orhan'

_publ_section_title
;
 Crystal structure and theoretical study of
 <i>N</i>,<i>N</i>-bis-[(5-chloro-2-oxo-2,3-di-hydro-benzo[<i>d</i>]oxazol-3-yl)meth-yl]-2-phenyl-ethanamine.
;
_journal_coeditor_code WM5440
_journal_issue 'Pt 5'
_journal_name_full 'Acta crystallographica. Section E, Crystallographic communications'
_journal_page_first 757
_journal_page_last 760
_journal_paper_doi 10.1107/S2056989018005984
_journal_volume 74
_journal_year 2018
_chemical_formula_iupac 'C24 H19 Cl2 N3 O4'
_chemical_formula_moiety 'C24 H19 Cl2 N3 O4'
_chemical_formula_sum 'C24 H19 Cl2 N3 O4'
_chemical_formula_weight 484.32
_chemical_name_systematic
<i>N</i>,<i>N</i>-Bis[(5-chloro-2-oxo-2,3-dihydrobenzo[<i>d</i>]oxazol-3-yl)methyl]-2-phenylethanamine
_space_group_IT_number 2
_space_group_name_Hall '-P 1'
_space_group_name_H-M_alt 'P -1'
_symmetry_cell_setting triclinic
_symmetry_space_group_name_Hall '-P 1'
_symmetry_space_group_name_H-M 'P -1'
_atom_sites_solution_hydrogens geom
_atom_sites_solution_primary direct
_atom_sites_solution_secondary difmap
_cell_angle_alpha 97.255(5)
_cell_angle_beta 90.274(5)
_cell_angle_gamma 114.784(5)
_cell_formula_units_Z 2
_cell_length_a 7.4028(5)
_cell_length_b 7.4432(5)
_cell_length_c 22.4616(15)
_cell_measurement_reflns_used 12292
_cell_measurement_temperature 296(2)
_cell_measurement_theta_max 27.19
_cell_measurement_theta_min 1.83
_cell_volume 1112.36(14)
_computing_cell_refinement
;
X-AREA (Stoe & Cie, 2002)
;
_computing_data_collection
;
X-AREA (Stoe & Cie, 2002)
;
_computing_data_reduction
;
X-RED32 (Stoe & Cie, 2002)
;
_computing_molecular_graphics
;
ORTEP-3 for Windows (Farrugia, 2012)
;
_computing_publication_material
;
WinGX (Farrugia, 2012) and PLATON (Spek, 2009)
;
_computing_structure_refinement
;
SHELXL97 (Sheldrick, 2008)
;
_computing_structure_solution
;
SHELXS97 (Sheldrick, 2008)
;
_diffrn_ambient_temperature 296(2)
_diffrn_detector_area_resol_mean 6.67
_diffrn_measured_fraction_theta_full 1.000
_diffrn_measured_fraction_theta_max 1.000
_diffrn_measurement_device '2-circle goniometer'
_diffrn_measurement_device_type 'Stoe IPDS 2'
_diffrn_measurement_method '\w scans'
_diffrn_radiation_monochromator 'plane graphite'
_diffrn_radiation_type 'Mo K\a'
_diffrn_radiation_wavelength 0.71073
_diffrn_reflns_av_R_equivalents 0.0829
_diffrn_reflns_av_sigmaI/netI 0.0830
_diffrn_reflns_limit_h_max 9
_diffrn_reflns_limit_h_min -9
_diffrn_reflns_limit_k_max 9
_diffrn_reflns_limit_k_min -9
_diffrn_reflns_limit_l_max 28
_diffrn_reflns_limit_l_min -28
_diffrn_reflns_number 15409
_diffrn_reflns_reduction_process
;
;
_diffrn_reflns_theta_full 26.50
_diffrn_reflns_theta_max 26.50
_diffrn_reflns_theta_min 1.83
_exptl_absorpt_coefficient_mu 0.330
_exptl_absorpt_correction_T_max 0.987
_exptl_absorpt_correction_T_min 0.901
_exptl_absorpt_correction_type integration
_exptl_absorpt_process_details
;
(XRED-32; Stoe & Cie, 2002)
;
_exptl_crystal_colour 'light yellow'
_exptl_crystal_density_diffrn 1.446
_exptl_crystal_density_method 'Not Measured'
_exptl_crystal_description plate
_exptl_crystal_F_000 500
_exptl_crystal_size_max 0.610
_exptl_crystal_size_mid 0.263
_exptl_crystal_size_min 0.040
_refine_diff_density_max 0.126
_refine_diff_density_min -0.174
_refine_ls_extinction_method none
_refine_ls_goodness_of_fit_ref 0.870
_refine_ls_hydrogen_treatment constr
_refine_ls_matrix_type full
_refine_ls_number_parameters 298
_refine_ls_number_reflns 4604
_refine_ls_number_restraints 0
_refine_ls_restrained_S_all 0.870
_refine_ls_R_factor_all 0.1163
_refine_ls_R_factor_gt 0.0433
_refine_ls_shift/su_max 0.000
_refine_ls_shift/su_mean 0.000
_refine_ls_structure_factor_coef Fsqd
_refine_ls_weighting_details 'calc w=1/[\s^2^(Fo^2^)+(0.0273P)^2^] where P=(Fo^2^+2Fc^2^)/3'
_refine_ls_weighting_scheme calc
_refine_ls_wR_factor_gt 0.0724
_refine_ls_wR_factor_ref 0.0890
_reflns_number_gt 2261
_reflns_number_total 4604
_reflns_threshold_expression I>2\s(I)
_cod_data_source_file wm5440sup1.cif
_cod_data_source_block I
_cod_database_code 2311568

loop_
_symmetry_equiv_pos_site_id
_symmetry_equiv_pos_as_xyz
1 x,y,z
2 -x,-y,-z

loop_
_atom_site_aniso_label
_atom_site_aniso_U_11
_atom_site_aniso_U_22
_atom_site_aniso_U_33
_atom_site_aniso_U_12
_atom_site_aniso_U_13
_atom_site_aniso_U_23
Cl1 0.0777(5) 0.0615(5) 0.0641(5) 0.0269(4) 0.0050(4) -0.0006(4)
Cl2 0.0934(6) 0.1463(9) 0.0720(6) 0.0683(6) -0.0183(5) 0.0007(5)
O1 0.0774(12) 0.0546(12) 0.0547(12) 0.0289(10) 0.0104(9) 0.0128(10)
O2 0.1047(16) 0.0566(13) 0.0598(13) 0.0252(12) 0.0167(11) 0.0014(11)
O3 0.0563(11) 0.1035(16) 0.0651(13) 0.0394(12) 0.0080(10) 0.0133(12)
O4 0.0797(15) 0.142(2) 0.0701(14) 0.0601(15) -0.0131(12) 0.0120(14)
N1 0.0590(13) 0.0511(13) 0.0451(12) 0.0215(11) 0.0062(10) 0.0117(10)
N2 0.0526(13) 0.0542(14) 0.0412(12) 0.0238(12) 0.0059(10) 0.0094(10)
N3 0.0562(14) 0.0671(15) 0.0434(13) 0.0297(12) 0.0032(10) 0.0090(11)
C1 0.0504(15) 0.0532(17) 0.0506(16) 0.0255(14) 0.0034(12) 0.0068(13)
C2 0.0639(17) 0.0652(19) 0.0477(16) 0.0313(15) 0.0018(13) 0.0170(14)
C3 0.0542(15) 0.0677(19) 0.0441(14) 0.0268(15) 0.0000(12) 0.0100(14)
C4 0.0458(15) 0.0503(16) 0.0505(16) 0.0204(13) 0.0030(12) 0.0051(13)
C5 0.0485(14) 0.0529(16) 0.0472(15) 0.0224(13) 0.0068(11) 0.0127(12)
C6 0.0449(14) 0.0559(17) 0.0414(15) 0.0226(13) 0.0077(11) 0.0119(13)
C7 0.0707(19) 0.061(2) 0.0515(18) 0.0301(17) 0.0141(14) 0.0125(15)
C8 0.0573(16) 0.0670(18) 0.0434(14) 0.0294(15) 0.0018(12) 0.0086(13)
C9 0.0674(17) 0.0600(18) 0.0432(15) 0.0283(15) 0.0062(13) 0.0117(13)
C10 0.0627(19) 0.084(2) 0.0610(19) 0.0375(17) 0.0037(15) 0.0097(17)
C11 0.0551(17) 0.0645(18) 0.0553(17) 0.0290(15) 0.0049(13) 0.0084(14)
C12 0.074(2) 0.097(2) 0.0583(19) 0.0455(19) 0.0214(15) 0.0207(17)
C13 0.090(2) 0.092(2) 0.0431(16) 0.0499(19) 0.0109(16) 0.0146(15)
C14 0.0710(19) 0.072(2) 0.0510(17) 0.0381(17) -0.0010(14) 0.0069(15)
C15 0.0579(16) 0.0672(19) 0.0540(16) 0.0325(15) 0.0094(13) 0.0097(14)
C16 0.0576(16) 0.0556(16) 0.0438(15) 0.0283(14) 0.0075(13) 0.0087(12)
C17 0.0647(17) 0.0614(18) 0.0443(15) 0.0243(16) 0.0019(13) 0.0070(13)
C18 0.102(2) 0.0616(19) 0.0517(17) 0.0336(18) 0.0064(16) 0.0067(15)
C19 0.107(2) 0.0455(17) 0.0530(18) 0.0285(18) 0.0043(18) 0.0077(14)
C20 0.121(3) 0.075(2) 0.071(2) 0.028(2) 0.017(2) 0.0145(19)
C21 0.188(5) 0.091(3) 0.073(3) 0.041(3) 0.045(3) 0.029(2)
C22 0.254(7) 0.086(3) 0.066(3) 0.069(4) -0.008(4) 0.013(2)
C23 0.184(5) 0.090(3) 0.088(3) 0.061(3) -0.041(3) 0.002(3)
C24 0.123(3) 0.070(2) 0.074(2) 0.042(2) -0.011(2) 0.0095(18)

loop_
_atom_site_type_symbol
_atom_site_label
_atom_site_fract_x
_atom_site_fract_y
_atom_site_fract_z
_atom_site_U_iso_or_equiv
_atom_site_thermal_displace_type
_atom_site_calc_flag
_atom_site_refinement_flags
_atom_site_occupancy
Cl Cl1 0.33895(11) 0.91821(11) 0.55979(3) 0.0695(3) Uani d . 1.000
Cl Cl2 -0.03618(13) 0.22527(15) 0.03733(4) 0.0993(4) Uani d . 1.000
O O1 0.1417(3) 0.1051(3) 0.45148(8) 0.0614(7) Uani d . 1.000
O O2 0.0466(3) -0.0234(3) 0.35320(9) 0.0774(8) Uani d . 1.000
O O3 0.7070(3) 0.3740(3) 0.16410(8) 0.0729(8) Uani d . 1.000
O O4 0.7524(3) 0.3741(4) 0.26394(9) 0.0931(10) Uani d . 1.000
N N1 0.1491(3) 0.3147(3) 0.38837(9) 0.0519(7) Uani d . 1.000
N N2 0.2740(3) 0.4370(3) 0.29248(8) 0.0487(8) Uani d . 1.000
N N3 0.4467(3) 0.3171(3) 0.21984(9) 0.0542(8) Uani d . 1.000
C C1 0.1949(3) 0.2919(4) 0.48420(11) 0.0502(9) Uani d . 1.000
C C2 0.2325(4) 0.3444(4) 0.54484(11) 0.0567(10) Uani d . 1.000
C C3 0.2776(3) 0.5405(4) 0.56779(11) 0.0548(9) Uani d . 1.000
C C4 0.2845(3) 0.6740(4) 0.52899(11) 0.0490(9) Uani d . 1.000
C C5 0.2442(3) 0.6204(4) 0.46734(11) 0.0487(9) Uani d . 1.000
C C6 0.2011(3) 0.4255(4) 0.44584(10) 0.0465(9) Uani d . 1.000
C C7 0.1063(4) 0.1186(4) 0.39202(12) 0.0598(11) Uani d . 1.000
C C8 0.1117(4) 0.3782(4) 0.33094(10) 0.0548(9) Uani d . 1.000
C C9 0.3282(4) 0.2752(4) 0.27152(11) 0.0560(10) Uani d . 1.000
C C10 0.6446(4) 0.3553(4) 0.22130(13) 0.0671(11) Uani d . 1.000
C C11 0.5420(4) 0.3407(4) 0.12702(12) 0.0570(10) Uani d . 1.000
C C12 0.5348(4) 0.3392(5) 0.06646(13) 0.0723(11) Uani d . 1.000
C C13 0.3512(5) 0.2999(5) 0.03966(12) 0.0706(11) Uani d . 1.000
C C14 0.1891(4) 0.2687(4) 0.07364(12) 0.0622(11) Uani d . 1.000
C C15 0.1980(4) 0.2725(4) 0.13546(12) 0.0575(10) Uani d . 1.000
C C16 0.3809(4) 0.3077(4) 0.16085(10) 0.0507(9) Uani d . 1.000
C C17 0.4427(4) 0.6267(4) 0.31468(11) 0.0577(10) Uani d . 1.000
C C18 0.4109(5) 0.8042(4) 0.29870(11) 0.0722(11) Uani d . 1.000
C C19 0.3978(5) 0.8067(4) 0.23191(13) 0.0697(11) Uani d . 1.000
C C20 0.5647(6) 0.8579(5) 0.19940(15) 0.0932(14) Uani d . 1.000
C C21 0.5538(8) 0.8637(6) 0.13801(19) 0.122(2) Uani d . 1.000
C C22 0.3763(11) 0.8152(7) 0.1095(2) 0.136(3) Uani d . 1.000
C C23 0.2082(9) 0.7639(6) 0.1404(2) 0.121(2) Uani d . 1.000
C C24 0.2183(6) 0.7582(5) 0.20128(15) 0.0887(14) Uani d . 1.000
H H2 0.22790 0.25200 0.56970 0.0680 Uiso c R 1.000
H H3 0.30310 0.58280 0.60900 0.0660 Uiso c R 1.000
H H5 0.24630 0.71120 0.44220 0.0580 Uiso c R 1.000
H H8A -0.00220 0.26870 0.30880 0.0660 Uiso c R 1.000
H H8B 0.07580 0.48940 0.34060 0.0660 Uiso c R 1.000
H H9A 0.40320 0.25540 0.30360 0.0670 Uiso c R 1.000
H H9B 0.20820 0.15270 0.26090 0.0670 Uiso c R 1.000
H H12 0.64670 0.36320 0.04440 0.0870 Uiso c R 1.000
H H13 0.33700 0.29450 -0.00180 0.0850 Uiso c R 1.000
H H15 0.08810 0.25270 0.15810 0.0690 Uiso c R 1.000
H H17A 0.56300 0.62780 0.29750 0.0690 Uiso c R 1.000
H H17B 0.46100 0.63870 0.35800 0.0690 Uiso c R 1.000
H H18A 0.28880 0.80080 0.31520 0.0870 Uiso c R 1.000
H H18B 0.52020 0.92670 0.31720 0.0870 Uiso c R 1.000
H H20 0.68740 0.88940 0.21890 0.1120 Uiso c R 1.000
H H21 0.66850 0.90090 0.11680 0.1460 Uiso c R 1.000
H H22 0.36810 0.81670 0.06830 0.1640 Uiso c R 1.000
H H23 0.08630 0.73270 0.12030 0.1450 Uiso c R 1.000
H H24 0.10250 0.72110 0.22200 0.1070 Uiso c R 1.000

loop_
_atom_type_symbol
_atom_type_description
_atom_type_scat_dispersion_real
_atom_type_scat_dispersion_imag
_atom_type_scat_source
C C 0.0033 0.0016 ' International Tables Vol C Tables 4.2.6.8 and 6.1.1.4'
H H 0.0000 0.0000 ' International Tables Vol C Tables 4.2.6.8 and 6.1.1.4'
Cl Cl 0.1484 0.1585 ' International Tables Vol C Tables 4.2.6.8 and 6.1.1.4'
N N 0.0061 0.0033 ' International Tables Vol C Tables 4.2.6.8 and 6.1.1.4'
O O 0.0106 0.0060 ' International Tables Vol C Tables 4.2.6.8 and 6.1.1.4'

loop_
_exptl_crystal_face_index_h
_exptl_crystal_face_index_k
_exptl_crystal_face_index_l
_exptl_crystal_face_perp_dist
0 0 -1 0.0190
0 0 1 0.0310
0 2 -1 0.0840
0 -7 3 0.0540
-5 2 3 0.2960
0 -1 4 0.0450
8 -2 1 0.2940
3 -2 7 0.2180
0 3 4 0.0710

loop_
_geom_angle_atom_site_label_1
_geom_angle_atom_site_label_2
_geom_angle_atom_site_label_3
_geom_angle
_geom_angle_publ_flag
C1 O1 C7 107.7(2) no
C10 O3 C11 107.1(2) no
C6 N1 C7 109.6(2) no
C6 N1 C8 128.6(2) no
C7 N1 C8 121.2(2) no
C8 N2 C9 112.5(2) no
C8 N2 C17 114.76(19) no
C9 N2 C17 114.5(2) no
C9 N3 C10 123.4(2) no
C9 N3 C16 127.5(2) no
C10 N3 C16 108.9(2) no
O1 C1 C2 127.6(2) no
O1 C1 C6 109.5(2) no
C2 C1 C6 122.9(2) no
C1 C2 C3 117.2(2) no
C2 C3 C4 119.5(2) no
Cl1 C4 C3 118.03(19) no
Cl1 C4 C5 118.6(2) no
C3 C4 C5 123.3(2) no
C4 C5 C6 115.8(2) no
N1 C6 C1 105.7(2) no
N1 C6 C5 133.2(2) no
C1 C6 C5 121.1(2) no
O1 C7 O2 123.0(3) no
O1 C7 N1 107.5(2) no
O2 C7 N1 129.6(3) no
N1 C8 N2 115.9(2) no
N2 C9 N3 111.3(2) no
O3 C10 O4 123.5(3) no
O3 C10 N3 108.3(2) no
O4 C10 N3 128.3(3) no
O3 C11 C12 127.0(3) no
O3 C11 C16 109.4(2) no
C12 C11 C16 123.5(3) no
C11 C12 C13 115.9(3) no
C12 C13 C14 120.7(3) no
Cl2 C14 C13 118.4(2) no
Cl2 C14 C15 118.6(2) no
C13 C14 C15 123.0(3) no
C14 C15 C16 115.1(3) no
N3 C16 C11 106.3(3) no
N3 C16 C15 132.1(3) no
C11 C16 C15 121.6(2) no
N2 C17 C18 111.8(2) no
C17 C18 C19 112.9(2) no
C18 C19 C20 121.2(3) no
C18 C19 C24 121.2(3) no
C20 C19 C24 117.7(3) no
C19 C20 C21 121.3(4) no
C20 C21 C22 119.5(5) no
C21 C22 C23 120.6(4) no
C22 C23 C24 120.1(6) no
C19 C24 C23 120.8(4) no
C1 C2 H2 121.00 no
C3 C2 H2 121.00 no
C2 C3 H3 120.00 no
C4 C3 H3 120.00 no
C4 C5 H5 122.00 no
C6 C5 H5 122.00 no
N1 C8 H8A 108.00 no
N1 C8 H8B 108.00 no
N2 C8 H8A 108.00 no
N2 C8 H8B 108.00 no
H8A C8 H8B 107.00 no
N2 C9 H9A 109.00 no
N2 C9 H9B 109.00 no
N3 C9 H9A 109.00 no
N3 C9 H9B 109.00 no
H9A C9 H9B 108.00 no
C11 C12 H12 122.00 no
C13 C12 H12 122.00 no
C12 C13 H13 120.00 no
C14 C13 H13 120.00 no
C14 C15 H15 122.00 no
C16 C15 H15 122.00 no
N2 C17 H17A 109.00 no
N2 C17 H17B 109.00 no
C18 C17 H17A 109.00 no
C18 C17 H17B 109.00 no
H17A C17 H17B 108.00 no
C17 C18 H18A 109.00 no
C17 C18 H18B 109.00 no
C19 C18 H18A 109.00 no
C19 C18 H18B 109.00 no
H18A C18 H18B 108.00 no
C19 C20 H20 119.00 no
C21 C20 H20 119.00 no
C20 C21 H21 120.00 no
C22 C21 H21 120.00 no
C21 C22 H22 120.00 no
C23 C22 H22 120.00 no
C22 C23 H23 120.00 no
C24 C23 H23 120.00 no
C19 C24 H24 120.00 no
C23 C24 H24 120.00 no

loop_
_geom_bond_atom_site_label_1
_geom_bond_atom_site_label_2
_geom_bond_distance
_geom_bond_publ_flag
Cl1 C4 1.735(3) no
Cl2 C14 1.738(3) no
O1 C1 1.382(3) no
O1 C7 1.384(3) no
O2 C7 1.202(3) no
O3 C10 1.371(3) no
O3 C11 1.390(4) no
O4 C10 1.200(4) no
N1 C6 1.398(3) no
N1 C7 1.371(3) no
N1 C8 1.491(3) no
N2 C8 1.430(4) no
N2 C9 1.448(4) no
N2 C17 1.463(4) no
N3 C9 1.444(3) no
N3 C10 1.370(4) no
N3 C16 1.393(3) no
C1 C2 1.362(3) no
C1 C6 1.383(4) no
C2 C3 1.381(4) no
C3 C4 1.388(4) no
C4 C5 1.387(3) no
C5 C6 1.369(4) no
C11 C12 1.360(4) no
C11 C16 1.368(4) no
C12 C13 1.382(5) no
C13 C14 1.377(5) no
C14 C15 1.386(4) no
C15 C16 1.373(4) no
C17 C18 1.520(4) no
C18 C19 1.506(4) no
C19 C20 1.375(6) no
C19 C24 1.377(6) no
C20 C21 1.388(5) no
C21 C22 1.343(10) no
C22 C23 1.361(10) no
C23 C24 1.376(6) no
C2 H2 0.9300 no
C3 H3 0.9300 no
C5 H5 0.9300 no
C8 H8A 0.9700 no
C8 H8B 0.9700 no
C9 H9A 0.9700 no
C9 H9B 0.9700 no
C12 H12 0.9300 no
C13 H13 0.9300 no
C15 H15 0.9300 no
C17 H17A 0.9700 no
C17 H17B 0.9700 no
C18 H18A 0.9700 no
C18 H18B 0.9700 no
C20 H20 0.9300 no
C21 H21 0.9300 no
C22 H22 0.9300 no
C23 H23 0.9300 no
C24 H24 0.9300 no

loop_
_geom_hbond_atom_site_label_D
_geom_hbond_atom_site_label_H
_geom_hbond_atom_site_label_A
_geom_hbond_site_symmetry_A
_geom_hbond_distance_DH
_geom_hbond_distance_HA
_geom_hbond_distance_DA
_geom_hbond_angle_DHA
_geom_hbond_publ_flag
C8 H8A O4 1_455 0.97 2.51 3.037(4) 114 yes
C9 H9A O4 . 0.97 2.56 2.921(4) 102 no
C17 H17A N3 . 0.97 2.54 2.944(3) 105 no

loop_
_geom_torsion_atom_site_label_1
_geom_torsion_atom_site_label_2
_geom_torsion_atom_site_label_3
_geom_torsion_atom_site_label_4
_geom_torsion
_geom_torsion_publ_flag
C7 O1 C1 C2 176.3(3) no
C7 O1 C1 C6 -2.3(3) no
C1 O1 C7 N1 3.4(3) no
C1 O1 C7 O2 -175.8(3) no
C11 O3 C10 N3 -1.7(3) no
C11 O3 C10 O4 179.4(3) no
C10 O3 C11 C16 1.8(3) no
C10 O3 C11 C12 -178.1(3) no
C8 N1 C7 O1 -175.2(2) no
C6 N1 C7 O1 -3.3(3) no
C6 N1 C8 N2 99.0(3) no
C7 N1 C8 N2 -90.7(3) no
C7 N1 C6 C1 1.9(3) no
C8 N1 C6 C1 173.1(3) no
C7 N1 C6 C5 -175.4(3) no
C8 N1 C6 C5 -4.3(5) no
C6 N1 C7 O2 175.9(3) no
C8 N1 C7 O2 3.9(5) no
C17 N2 C8 N1 -70.5(3) no
C9 N2 C17 C18 143.5(2) no
C8 N2 C9 N3 162.6(2) no
C9 N2 C8 N1 62.8(3) no
C8 N2 C17 C18 -84.1(3) no
C17 N2 C9 N3 -64.0(3) no
C9 N3 C10 O3 175.6(2) no
C16 N3 C10 O3 1.1(3) no
C10 N3 C16 C11 0.0(3) no
C9 N3 C16 C15 5.2(5) no
C9 N3 C10 O4 -5.6(5) no
C16 N3 C10 O4 179.9(3) no
C10 N3 C16 C15 179.5(3) no
C10 N3 C9 N2 110.9(3) no
C16 N3 C9 N2 -75.6(3) no
C9 N3 C16 C11 -174.2(2) no
C6 C1 C2 C3 0.3(4) no
O1 C1 C6 N1 0.3(3) no
O1 C1 C2 C3 -178.1(3) no
C2 C1 C6 N1 -178.4(3) no
C2 C1 C6 C5 -0.7(4) no
O1 C1 C6 C5 178.0(2) no
C1 C2 C3 C4 -0.6(4) no
C2 C3 C4 Cl1 179.3(2) no
C2 C3 C4 C5 1.3(4) no
C3 C4 C5 C6 -1.6(4) no
Cl1 C4 C5 C6 -179.6(2) no
C4 C5 C6 N1 178.3(3) no
C4 C5 C6 C1 1.3(4) no
C12 C11 C16 C15 -0.8(5) no
C12 C11 C16 N3 178.7(3) no
O3 C11 C12 C13 179.3(3) no
C16 C11 C12 C13 -0.6(5) no
O3 C11 C16 N3 -1.1(3) no
O3 C11 C16 C15 179.4(2) no
C11 C12 C13 C14 1.2(5) no
C12 C13 C14 C15 -0.6(5) no
C12 C13 C14 Cl2 178.7(3) no
Cl2 C14 C15 C16 -180.0(2) no
C13 C14 C15 C16 -0.7(4) no
C14 C15 C16 C11 1.4(4) no
C14 C15 C16 N3 -178.0(3) no
N2 C17 C18 C19 -63.6(3) no
C17 C18 C19 C20 -74.1(4) no
C17 C18 C19 C24 106.1(4) no
C18 C19 C20 C21 -178.9(3) no
C24 C19 C20 C21 1.0(5) no
C18 C19 C24 C23 179.0(3) no
C20 C19 C24 C23 -0.9(5) no
C19 C20 C21 C22 -1.1(6) no
C20 C21 C22 C23 1.1(7) no
C21 C22 C23 C24 -1.0(7) no
C22 C23 C24 C19 0.9(6) no
